data_7224924
loop_
_publ_author_name
'Slabbert, C.'
'Rademeyer, M.'

_publ_section_title
;
 Structures and trends of neutral MXxsolvent4&#x2212;xtetrahedra and
 anionic [MX4]2&#x2212;tetrahalometallates of zinc(ii), cadmium(ii) and
 mercury(ii) with benzopyridine- and benzopyrazine-type N-donor ligands or
 cations
;
_journal_issue 24
_journal_name_full CrystEngComm
_journal_page_first 4555
_journal_paper_doi 10.1039/C6CE00568C
_journal_volume 18
_journal_year 2016
_chemical_formula_moiety
;
2(C9 H8 N), Br4 Cd, 2(H2 O)
;
_chemical_formula_sum 'C18 H20 Br4 Cd N2 O2'
_chemical_formula_weight 728.40
_chemical_name_common
;
bis(quinolinium) tetrabromocadmate(II) monohydrate
;
_chemical_name_systematic
;
bis(quinolinium) tetrabromocadmate(II) monohydrate
;
_space_group_crystal_system monoclinic
_space_group_IT_number 15
_space_group_name_Hall '-C 2yc'
_space_group_name_H-M_alt 'C 1 2/c 1'
_symmetry_space_group_name_Hall '-C 2yc'
_symmetry_space_group_name_H-M 'C 1 2/c 1'
_atom_sites_solution_hydrogens mixed
_atom_sites_solution_primary 'intrinsic phasing'
_atom_sites_solution_secondary difmap
_audit_creation_method SHELXL-2014
_audit_update_record
;
2016-03-09 deposited with the CCDC.
2016-04-14 downloaded from the CCDC.
;
_cell_angle_alpha 90
_cell_angle_beta 101.379(3)
_cell_angle_gamma 90
_cell_formula_units_Z 4
_cell_length_a 12.5712(12)
_cell_length_b 10.2622(9)
_cell_length_c 18.6905(18)
_cell_measurement_temperature 296(2)
_cell_volume 2363.8(4)
_computing_cell_refinement 'SAINT (Bruker, 2014)'
_computing_data_collection 'APEX2 (Bruker, 2014)'
_computing_data_reduction 'SAINT (Bruker, 2014)'
_computing_molecular_graphics
;
 ORTEP-3 for Windows (Farrugia, 1997),
 Mercury (Macrae <i>et al</i>., 2008)
;
_computing_publication_material 'SHELXL-2014, PLATON (Spek, 2009)'
_computing_structure_refinement 'SHELXTL, SHELXL-2014/7 (Sheldrick, 2015)'
_computing_structure_solution 'SHELXTS (Sheldrick, 2015)'
_diffrn_ambient_temperature 296(2)
_diffrn_detector_area_resol_mean 10.24
_diffrn_measured_fraction_theta_full 0.997
_diffrn_measured_fraction_theta_max 0.997
_diffrn_measurement_device_type 'Bruker kappa, Photon 100 CMOS'
_diffrn_measurement_method '\f and \w scans'
_diffrn_radiation_type MoK\a
_diffrn_radiation_wavelength 0.71073
_diffrn_reflns_av_R_equivalents 0.0493
_diffrn_reflns_av_unetI/netI 0.0478
_diffrn_reflns_Laue_measured_fraction_full 0.997
_diffrn_reflns_Laue_measured_fraction_max 0.997
_diffrn_reflns_limit_h_max 13
_diffrn_reflns_limit_h_min -15
_diffrn_reflns_limit_k_max 12
_diffrn_reflns_limit_k_min -12
_diffrn_reflns_limit_l_max 23
_diffrn_reflns_limit_l_min -23
_diffrn_reflns_number 10002
_diffrn_reflns_point_group_measured_fraction_full 0.997
_diffrn_reflns_point_group_measured_fraction_max 0.997
_diffrn_reflns_theta_full 25.242
_diffrn_reflns_theta_max 26.368
_diffrn_reflns_theta_min 2.223
_exptl_absorpt_coefficient_mu 7.700
_exptl_absorpt_correction_T_max 0.7462
_exptl_absorpt_correction_T_min 0.4828
_exptl_absorpt_correction_type multi-scan
_exptl_absorpt_process_details 'SADABS (Bruker, 2014)'
_exptl_crystal_colour colourless
_exptl_crystal_density_diffrn 2.047
_exptl_crystal_density_method 'not measured'
_exptl_crystal_description block
_exptl_crystal_F_000 1384
_exptl_crystal_size_max 0.133
_exptl_crystal_size_mid 0.120
_exptl_crystal_size_min 0.048
_refine_diff_density_max 1.049
_refine_diff_density_min -0.592
_refine_diff_density_rms 0.100
_refine_ls_extinction_method none
_refine_ls_goodness_of_fit_ref 1.002
_refine_ls_hydrogen_treatment mixed
_refine_ls_matrix_type full
_refine_ls_number_parameters 135
_refine_ls_number_reflns 2411
_refine_ls_number_restraints 3
_refine_ls_restrained_S_all 1.001
_refine_ls_R_factor_all 0.0692
_refine_ls_R_factor_gt 0.0374
_refine_ls_shift/su_max 0.001
_refine_ls_shift/su_mean 0.000
_refine_ls_structure_factor_coef Fsqd
_refine_ls_weighting_details 'w=1/[\s^2^(Fo^2^)+(0.0369P)^2^+2.0971P] where P=(Fo^2^+2Fc^2^)/3'
_refine_ls_weighting_scheme calc
_refine_ls_wR_factor_gt 0.0720
_refine_ls_wR_factor_ref 0.0806
_reflns_Friedel_coverage 0.000
_reflns_number_gt 1669
_reflns_number_total 2411
_reflns_threshold_expression 'I > 2\s(I)'
_cod_data_source_file c6ce00568c2.cif
_cod_data_source_block shelx
_cod_depositor_comments 'Adding full bibliography for 7224924--7224939.cif.'
_cod_database_code 7224924
_shelx_space_group_comment
;
The symmetry employed for this shelxl refinement is uniquely defined
by the following loop, which should always be used as a source of
symmetry information in preference to the above space-group names.
They are only intended as comments.
;
_shelx_estimated_absorpt_t_min 0.427
_shelx_estimated_absorpt_t_max 0.709
_shelxl_version_number 2014-3

loop_
_space_group_symop_operation_xyz
'x, y, z'
'-x, y, -z+1/2'
'x+1/2, y+1/2, z'
'-x+1/2, y+1/2, -z+1/2'
'-x, -y, -z'
'x, -y, z-1/2'
'-x+1/2, -y+1/2, -z'
'x+1/2, -y+1/2, z-1/2'

loop_
_atom_site_label
_atom_site_type_symbol
_atom_site_fract_x
_atom_site_fract_y
_atom_site_fract_z
_atom_site_U_iso_or_equiv
_atom_site_adp_type
_atom_site_occupancy
_atom_site_site_symmetry_order
_atom_site_calc_flag
_atom_site_refinement_flags_posn
_atom_site_refinement_flags_adp
_atom_site_refinement_flags_occupancy
Cd1 Cd 0.5000 0.33853(4) 0.2500 0.04372(16) Uani 1 2 d S T P
Br1 Br 0.33934(4) 0.19538(5) 0.18677(3) 0.06492(19) Uani 1 1 d . . .
Br2 Br 0.42639(4) 0.47644(6) 0.34285(3) 0.0733(2) Uani 1 1 d . . .
O1 O 0.1547(4) 0.3734(6) 0.2768(2) 0.0789(11) Uani 1 1 d D . .
N1 N 0.4294(4) 0.1529(4) 0.5975(2) 0.0534(10) Uani 1 1 d D . .
C1 C 0.3679(4) 0.1217(4) 0.5302(2) 0.0440(11) Uani 1 1 d . . .
C6 C 0.4136(4) 0.1440(4) 0.4688(2) 0.0446(11) Uani 1 1 d . . .
C2 C 0.2644(4) 0.0716(5) 0.5239(3) 0.0592(14) Uani 1 1 d . . .
H2 H 0.2346 0.0580 0.5650 0.071 Uiso 1 1 calc R U .
C7 C 0.5196(4) 0.1962(5) 0.4796(3) 0.0586(13) Uani 1 1 d . . .
H7 H 0.5512 0.2121 0.4395 0.070 Uiso 1 1 calc R U .
C9 C 0.5281(5) 0.2007(5) 0.6064(3) 0.0634(14) Uani 1 1 d . . .
H9 H 0.5663 0.2195 0.6531 0.076 Uiso 1 1 calc R U .
C5 C 0.3510(5) 0.1137(5) 0.4001(3) 0.0631(14) Uani 1 1 d . . .
H5 H 0.3791 0.1275 0.3582 0.076 Uiso 1 1 calc R U .
C8 C 0.5755(5) 0.2233(5) 0.5470(3) 0.0664(14) Uani 1 1 d . . .
H8 H 0.6455 0.2569 0.5534 0.080 Uiso 1 1 calc R U .
C3 C 0.2073(5) 0.0428(5) 0.4565(3) 0.0713(16) Uani 1 1 d . . .
H3 H 0.1380 0.0077 0.4516 0.086 Uiso 1 1 calc R U .
C4 C 0.2502(5) 0.0645(5) 0.3945(3) 0.0722(16) Uani 1 1 d . . .
H4 H 0.2090 0.0450 0.3487 0.087 Uiso 1 1 calc R U .
H1N1 H 0.394(4) 0.136(5) 0.631(2) 0.09(2) Uiso 1 1 d D . .
H1O1 H 0.210(4) 0.329(7) 0.271(5) 0.16(4) Uiso 1 1 d D . .
H2O1 H 0.165(8) 0.453(4) 0.292(5) 0.19(5) Uiso 1 1 d D . .

loop_
_atom_site_aniso_label
_atom_site_aniso_U_11
_atom_site_aniso_U_22
_atom_site_aniso_U_33
_atom_site_aniso_U_23
_atom_site_aniso_U_13
_atom_site_aniso_U_12
Cd1 0.0365(3) 0.0464(3) 0.0482(3) 0.000 0.0081(2) 0.000
Br1 0.0575(4) 0.0755(4) 0.0596(3) -0.0089(3) 0.0061(3) -0.0251(3)
Br2 0.0571(4) 0.0756(4) 0.0912(4) -0.0316(3) 0.0243(3) 0.0052(3)
O1 0.075(3) 0.110(4) 0.053(2) -0.008(2) 0.016(2) -0.011(3)
N1 0.072(3) 0.048(2) 0.041(2) 0.0057(19) 0.013(2) 0.009(2)
C1 0.053(3) 0.039(3) 0.039(3) 0.005(2) 0.005(2) 0.009(2)
C6 0.055(3) 0.037(3) 0.041(3) 0.003(2) 0.009(2) 0.005(2)
C2 0.063(4) 0.058(3) 0.059(3) 0.010(3) 0.017(3) 0.004(3)
C7 0.071(4) 0.054(3) 0.054(3) 0.004(2) 0.019(3) 0.002(3)
C9 0.079(4) 0.056(3) 0.049(3) -0.002(3) -0.003(3) 0.005(3)
C5 0.089(4) 0.058(3) 0.040(3) 0.001(2) 0.008(3) 0.002(3)
C8 0.063(4) 0.057(3) 0.076(4) 0.002(3) 0.006(3) -0.003(3)
C3 0.055(3) 0.067(4) 0.087(5) 0.006(3) 0.001(3) -0.006(3)
C4 0.086(5) 0.064(4) 0.054(3) -0.006(3) -0.018(3) -0.004(3)

loop_
_atom_type_symbol
_atom_type_description
_atom_type_scat_dispersion_real
_atom_type_scat_dispersion_imag
_atom_type_scat_source
C C 0.0033 0.0016 'International Tables Vol C Tables 4.2.6.8 and 6.1.1.4'
H H 0.0000 0.0000 'International Tables Vol C Tables 4.2.6.8 and 6.1.1.4'
N N 0.0061 0.0033 'International Tables Vol C Tables 4.2.6.8 and 6.1.1.4'
Br Br -0.2901 2.4595 'International Tables Vol C Tables 4.2.6.8 and 6.1.1.4'
Cd Cd -0.8075 1.2024 'International Tables Vol C Tables 4.2.6.8 and 6.1.1.4'
O O 0.0106 0.0060 'International Tables Vol C Tables 4.2.6.8 and 6.1.1.4'

loop_
_geom_angle_atom_site_label_1
_geom_angle_atom_site_label_2
_geom_angle_atom_site_label_3
_geom_angle
_geom_angle_site_symmetry_1
_geom_angle_site_symmetry_3
Br2 Cd1 Br2 112.60(3) 2_655 .
Br2 Cd1 Br1 105.701(18) 2_655 2_655
Br2 Cd1 Br1 111.076(19) . 2_655
Br2 Cd1 Br1 111.074(19) 2_655 .
Br2 Cd1 Br1 105.701(18) . .
Br1 Cd1 Br1 110.79(3) 2_655 .
H1O1 O1 H2O1 118(8) . .
C9 N1 C1 123.3(4) . .
C9 N1 H1N1 127(4) . .
C1 N1 H1N1 110(4) . .
N1 C1 C2 120.9(4) . .
N1 C1 C6 117.6(4) . .
C2 C1 C6 121.5(4) . .
C5 C6 C1 117.9(5) . .
C5 C6 C7 124.0(5) . .
C1 C6 C7 118.2(4) . .
C3 C2 C1 118.5(5) . .
C3 C2 H2 120.7 . .
C1 C2 H2 120.7 . .
C8 C7 C6 121.1(5) . .
C8 C7 H7 119.4 . .
C6 C7 H7 119.4 . .
N1 C9 C8 120.5(5) . .
N1 C9 H9 119.7 . .
C8 C9 H9 119.7 . .
C4 C5 C6 120.2(5) . .
C4 C5 H5 119.9 . .
C6 C5 H5 119.9 . .
C7 C8 C9 119.3(5) . .
C7 C8 H8 120.3 . .
C9 C8 H8 120.3 . .
C2 C3 C4 121.3(5) . .
C2 C3 H3 119.3 . .
C4 C3 H3 119.3 . .
C5 C4 C3 120.6(5) . .
C5 C4 H4 119.7 . .
C3 C4 H4 119.7 . .

loop_
_geom_bond_atom_site_label_1
_geom_bond_atom_site_label_2
_geom_bond_distance
_geom_bond_site_symmetry_2
Cd1 Br2 2.5504(6) 2_655
Cd1 Br2 2.5504(6) .
Cd1 Br1 2.5869(6) 2_655
Cd1 Br1 2.5870(6) .
O1 H1O1 0.86(2) .
O1 H2O1 0.86(2) .
N1 C9 1.314(7) .
N1 C1 1.377(6) .
N1 H1N1 0.85(2) .
C1 C2 1.383(7) .
C1 C6 1.401(6) .
C6 C5 1.402(6) .
C6 C7 1.413(7) .
C2 C3 1.354(7) .
C2 H2 0.9300 .
C7 C8 1.344(7) .
C7 H7 0.9300 .
C9 C8 1.379(7) .
C9 H9 0.9300 .
C5 C4 1.349(8) .
C5 H5 0.9300 .
C8 H8 0.9300 .
C3 C4 1.389(8) .
C3 H3 0.9300 .
C4 H4 0.9300 .

loop_
_geom_hbond_atom_site_label_D
_geom_hbond_atom_site_label_H
_geom_hbond_atom_site_label_A
_geom_hbond_distance_DH
_geom_hbond_distance_HA
_geom_hbond_distance_DA
_geom_hbond_angle_DHA
_geom_hbond_site_symmetry_A
C2 H2 Br2 0.93 2.93 3.815(5) 160.5 7_556
C9 H9 O1 0.93 2.55 3.356(7) 145.8 8_556
N1 H1N1 O1 0.85(2) 1.95(3) 2.773(6) 164(6) 7_556
O1 H1O1 Br1 0.86(2) 2.83(4) 3.620(5) 154(8) .
O1 H1O1 Br2 0.86(2) 3.17(8) 3.556(5) 110(6) .
O1 H2O1 Br1 0.86(2) 2.52(3) 3.371(6) 167(9) 4

loop_
_geom_torsion_atom_site_label_1
_geom_torsion_atom_site_label_2
_geom_torsion_atom_site_label_3
_geom_torsion_atom_site_label_4
_geom_torsion
C9 N1 C1 C2 180.0(5)
C9 N1 C1 C6 -0.7(6)
N1 C1 C6 C5 -179.3(4)
C2 C1 C6 C5 0.0(7)
N1 C1 C6 C7 0.3(6)
C2 C1 C6 C7 179.6(4)
N1 C1 C2 C3 179.9(4)
C6 C1 C2 C3 0.6(7)
C5 C6 C7 C8 180.0(5)
C1 C6 C7 C8 0.3(7)
C1 N1 C9 C8 0.5(7)
C1 C6 C5 C4 -0.1(7)
C7 C6 C5 C4 -179.7(5)
C6 C7 C8 C9 -0.6(8)
N1 C9 C8 C7 0.2(8)
C1 C2 C3 C4 -1.0(8)
C6 C5 C4 C3 -0.3(8)
C2 C3 C4 C5 0.9(9)
